data_4025349
loop_
_publ_author_name
'Ying Cheng'
'Jiang-Hua Peng'
'Jia-Qi Li'

_publ_section_title
;
 Orthogonal Synthesis of Densely Functionalized Pyrroles and Thiophenes
 from the Reactions of Imidazo[1,5-a]pyridine Carbene-Derived Zwitterions
 with Electron-Deficient Alkynes
;
_journal_name_full 'Journal of Organic Chemistry'
_journal_page_first 2382
_journal_page_last 2388
_journal_paper_doi 10.1021/jo100225r
_journal_volume 75
_journal_year 2010
_chemical_formula_sum 'C33 H26 Cl3 N3 O4 S'
_chemical_formula_weight 666.98
_chemical_name_systematic
; 
 ? 
;
_space_group_IT_number 14
_symmetry_cell_setting monoclinic
_symmetry_space_group_name_Hall '-P 2yn'
_symmetry_space_group_name_H-M 'P 1 21/n 1'
_atom_sites_solution_hydrogens geom
_atom_sites_solution_primary direct
_atom_sites_solution_secondary difmap
_audit_creation_method SHELXL-97
_cell_angle_alpha 90.00
_cell_angle_beta 95.39(3)
_cell_angle_gamma 90.00
_cell_formula_units_Z 4
_cell_length_a 12.869(3)
_cell_length_b 12.864(3)
_cell_length_c 19.102(4)
_cell_measurement_reflns_used 2342
_cell_measurement_temperature 113(2)
_cell_measurement_theta_max 22.5
_cell_measurement_theta_min 2.3
_cell_volume 3148.3(12)
_computing_cell_refinement crystalclear
_computing_data_collection crystalclear
_computing_data_reduction crystalclear
_computing_molecular_graphics 'Bruker SHELXTL'
_computing_publication_material 'Bruker SHELXTL'
_computing_structure_refinement 'SHELXL-97 (Sheldrick, 1997)'
_computing_structure_solution 'SHELXS-97 (Sheldrick, 1990)'
_diffrn_ambient_temperature 113(2)
_diffrn_detector_area_resol_mean 7.31
_diffrn_measured_fraction_theta_full 0.999
_diffrn_measured_fraction_theta_max 0.999
_diffrn_measurement_device_type 'Rigaku Saturn'
_diffrn_measurement_method '\w scans'
_diffrn_radiation_monochromator confocal
_diffrn_radiation_source 'rotating anode'
_diffrn_radiation_type MoK\a
_diffrn_radiation_wavelength 0.71073
_diffrn_reflns_av_R_equivalents 0.0550
_diffrn_reflns_av_sigmaI/netI 0.0372
_diffrn_reflns_limit_h_max 15
_diffrn_reflns_limit_h_min -15
_diffrn_reflns_limit_k_max 15
_diffrn_reflns_limit_k_min -15
_diffrn_reflns_limit_l_max 22
_diffrn_reflns_limit_l_min -22
_diffrn_reflns_number 31601
_diffrn_reflns_theta_full 25.00
_diffrn_reflns_theta_max 25.00
_diffrn_reflns_theta_min 1.83
_diffrn_standards_decay_% 0
_diffrn_standards_interval_count 0
_diffrn_standards_interval_time 0
_diffrn_standards_number 0
_exptl_absorpt_coefficient_mu 0.400
_exptl_absorpt_correction_T_max 0.9387
_exptl_absorpt_correction_T_min 0.9171
_exptl_absorpt_correction_type multi-scan
_exptl_absorpt_process_details crystalclear
_exptl_crystal_density_diffrn 1.407
_exptl_crystal_density_method 'not measured'
_exptl_crystal_F_000 1376
_exptl_crystal_size_max 0.22
_exptl_crystal_size_mid 0.18
_exptl_crystal_size_min 0.16
_refine_diff_density_max 1.113
_refine_diff_density_min -1.068
_refine_diff_density_rms 0.071
_refine_ls_extinction_method none
_refine_ls_goodness_of_fit_ref 1.115
_refine_ls_hydrogen_treatment constr
_refine_ls_matrix_type full
_refine_ls_number_parameters 399
_refine_ls_number_reflns 5553
_refine_ls_number_restraints 0
_refine_ls_restrained_S_all 1.115
_refine_ls_R_factor_all 0.0723
_refine_ls_R_factor_gt 0.0690
_refine_ls_shift/su_max 0.001
_refine_ls_shift/su_mean 0.000
_refine_ls_structure_factor_coef Fsqd
_refine_ls_weighting_details 'calc w=1/[\s^2^(Fo^2^)+(0.0527P)^2^+7.6375P] where P=(Fo^2^+2Fc^2^)/3'
_refine_ls_weighting_scheme calc
_refine_ls_wR_factor_gt 0.1538
_refine_ls_wR_factor_ref 0.1562
_reflns_number_gt 5318
_reflns_number_total 5553
_reflns_threshold_expression >2sigma(I)
_cod_data_source_file jo100225r_si_002.cif
_cod_data_source_block r071220a
_cod_depositor_comments
;
The following automatic conversions were performed:

'_symmetry_cell_setting' value 'Monoclinic' changed to 'monoclinic'
according to the built-in table from CIF Core dictionary named
'cif_core.dic' version 2.4.1 from 2010-06-29.

Automatic conversion script
Id: cif_fix_values 1646 2011-03-28 12:23:43Z adriana 
;
_cod_original_cell_volume 3148.3(11)
_cod_database_code 4025349

loop_
_symmetry_equiv_pos_as_xyz
'x, y, z'
'-x+1/2, y+1/2, -z+1/2'
'-x, -y, -z'
'x-1/2, -y-1/2, z-1/2'

loop_
_atom_site_label
_atom_site_type_symbol
_atom_site_fract_x
_atom_site_fract_y
_atom_site_fract_z
_atom_site_U_iso_or_equiv
_atom_site_adp_type
_atom_site_occupancy
_atom_site_symmetry_multiplicity
_atom_site_calc_flag
_atom_site_refinement_flags
_atom_site_disorder_assembly
_atom_site_disorder_group
S1 S 0.21597(6) 0.41246(6) 0.60770(4) 0.0179(2) Uani 1 1 d . . .
Cl1 Cl 0.18352(9) 1.16299(7) 0.52808(7) 0.0528(4) Uani 1 1 d . . .
N1 N 0.2170(2) 0.53950(19) 0.49559(13) 0.0147(5) Uani 1 1 d . . .
N2 N 0.1971(2) 0.7027(2) 0.54099(13) 0.0171(6) Uani 1 1 d . . .
N3 N 0.4681(2) 0.6952(2) 0.60715(14) 0.0192(6) Uani 1 1 d . . .
O1 O 0.58191(17) 0.4782(2) 0.66500(12) 0.0265(6) Uani 1 1 d . . .
O2 O 0.49882(17) 0.51351(19) 0.76007(11) 0.0218(5) Uani 1 1 d . . .
O3 O 0.41608(18) 0.2988(2) 0.75104(13) 0.0289(6) Uani 1 1 d . . .
O4 O 0.24099(17) 0.28680(19) 0.73130(12) 0.0262(6) Uani 1 1 d . . .
C1 C 0.2722(2) 0.5064(2) 0.55908(16) 0.0152(6) Uani 1 1 d . . .
C2 C 0.3678(2) 0.5387(2) 0.58915(15) 0.0146(6) Uani 1 1 d . . .
C3 C 0.3967(2) 0.4833(2) 0.65282(15) 0.0157(6) Uani 1 1 d . . .
C4 C 0.3232(2) 0.4112(2) 0.66880(16) 0.0162(6) Uani 1 1 d . . .
C5 C 0.1784(2) 0.4588(2) 0.44756(15) 0.0153(6) Uani 1 1 d . . .
C6 C 0.2488(3) 0.3907(3) 0.42182(17) 0.0221(7) Uani 1 1 d . . .
H6 H 0.3213 0.3976 0.4357 0.026 Uiso 1 1 calc R . .
C7 C 0.2135(3) 0.3129(3) 0.3759(2) 0.0314(9) Uani 1 1 d . . .
H7 H 0.2618 0.2661 0.3582 0.038 Uiso 1 1 calc R . .
C8 C 0.1078(3) 0.3026(3) 0.3553(2) 0.0314(9) Uani 1 1 d . . .
H8 H 0.0839 0.2494 0.3233 0.038 Uiso 1 1 calc R . .
C9 C 0.0374(3) 0.3700(3) 0.38141(17) 0.0244(8) Uani 1 1 d . . .
H9 H -0.0351 0.3625 0.3678 0.029 Uiso 1 1 calc R . .
C10 C 0.0722(2) 0.4489(3) 0.42742(16) 0.0191(7) Uani 1 1 d . . .
H10 H 0.0238 0.4957 0.4450 0.023 Uiso 1 1 calc R . .
C11 C 0.1872(2) 0.6438(2) 0.48709(16) 0.0153(6) Uani 1 1 d . . .
C12 C 0.1445(2) 0.6735(2) 0.41443(16) 0.0158(6) Uani 1 1 d . . .
C13 C 0.0479(2) 0.7232(2) 0.40568(17) 0.0193(7) Uani 1 1 d . . .
H13 H 0.0120 0.7390 0.4456 0.023 Uiso 1 1 calc R . .
C14 C 0.0042(3) 0.7494(3) 0.33925(18) 0.0238(7) Uani 1 1 d . . .
H14 H -0.0622 0.7820 0.3335 0.029 Uiso 1 1 calc R . .
C15 C 0.0571(3) 0.7281(3) 0.28114(18) 0.0285(8) Uani 1 1 d . . .
H15 H 0.0273 0.7469 0.2355 0.034 Uiso 1 1 calc R . .
C16 C 0.1535(3) 0.6795(3) 0.28942(17) 0.0257(8) Uani 1 1 d . . .
H16 H 0.1897 0.6651 0.2494 0.031 Uiso 1 1 calc R . .
C17 C 0.1976(3) 0.6516(2) 0.35617(16) 0.0196(7) Uani 1 1 d . . .
H17 H 0.2635 0.6179 0.3618 0.024 Uiso 1 1 calc R . .
C18 C 0.1895(2) 0.8119(2) 0.53320(16) 0.0180(7) Uani 1 1 d . . .
C19 C 0.1272(3) 0.8673(3) 0.5766(2) 0.0297(8) Uani 1 1 d . . .
H19 H 0.0871 0.8310 0.6080 0.036 Uiso 1 1 calc R . .
C20 C 0.1240(3) 0.9751(3) 0.5737(2) 0.0366(10) Uani 1 1 d . . .
H20 H 0.0808 1.0126 0.6025 0.044 Uiso 1 1 calc R . .
C21 C 0.1836(3) 1.0272(3) 0.5291(2) 0.0318(9) Uani 1 1 d . . .
C22 C 0.2464(3) 0.9746(3) 0.48632(18) 0.0239(7) Uani 1 1 d . . .
H22 H 0.2868 1.0115 0.4554 0.029 Uiso 1 1 calc R . .
C23 C 0.2496(2) 0.8670(3) 0.48925(17) 0.0205(7) Uani 1 1 d . . .
H23 H 0.2937 0.8303 0.4606 0.025 Uiso 1 1 calc R . .
C24 C 0.4301(2) 0.6232(2) 0.56065(16) 0.0157(6) Uani 1 1 d . . .
C25 C 0.4456(2) 0.6271(2) 0.48934(16) 0.0177(7) Uani 1 1 d . . .
H25 H 0.4195 0.5736 0.4583 0.021 Uiso 1 1 calc R . .
C26 C 0.4996(2) 0.7105(3) 0.46472(18) 0.0228(7) Uani 1 1 d . . .
H26 H 0.5113 0.7151 0.4164 0.027 Uiso 1 1 calc R . .
C27 C 0.5363(3) 0.7870(3) 0.51130(18) 0.0242(7) Uani 1 1 d . . .
H27 H 0.5721 0.8460 0.4957 0.029 Uiso 1 1 calc R . .
C28 C 0.5193(3) 0.7753(3) 0.58159(18) 0.0234(7) Uani 1 1 d . . .
H28 H 0.5457 0.8275 0.6137 0.028 Uiso 1 1 calc R . .
C29 C 0.5024(2) 0.4915(2) 0.69216(15) 0.0155(6) Uani 1 1 d . . .
C30 C 0.5996(3) 0.5091(3) 0.80121(18) 0.0284(8) Uani 1 1 d . . .
H30A H 0.6270 0.4381 0.8006 0.043 Uiso 1 1 calc R . .
H30B H 0.5916 0.5298 0.8498 0.043 Uiso 1 1 calc R . .
H30C H 0.6483 0.5566 0.7809 0.043 Uiso 1 1 calc R . .
C31 C 0.3345(2) 0.3281(3) 0.72175(16) 0.0186(7) Uani 1 1 d . . .
C32 C 0.2398(3) 0.1987(3) 0.77847(19) 0.0301(8) Uani 1 1 d . . .
H32A H 0.2723 0.1387 0.7576 0.045 Uiso 1 1 calc R . .
H32B H 0.1675 0.1817 0.7861 0.045 Uiso 1 1 calc R . .
H32C H 0.2786 0.2161 0.8235 0.045 Uiso 1 1 calc R . .
C33 C 0.4968(4) 0.0509(4) 0.7107(2) 0.0510(12) Uani 1 1 d . . .
H33A H 0.5099 -0.0005 0.7491 0.061 Uiso 1 1 calc R . .
H33B H 0.4803 0.1184 0.7320 0.061 Uiso 1 1 calc R . .
Cl2 Cl 0.60878(12) 0.06423(14) 0.66664(8) 0.0764(5) Uani 1 1 d . . .
Cl3 Cl 0.39053(12) 0.01056(17) 0.65407(10) 0.1018(7) Uani 1 1 d . . .

loop_
_atom_site_aniso_label
_atom_site_aniso_U_11
_atom_site_aniso_U_22
_atom_site_aniso_U_33
_atom_site_aniso_U_23
_atom_site_aniso_U_13
_atom_site_aniso_U_12
S1 0.0173(4) 0.0181(4) 0.0171(4) 0.0040(3) -0.0042(3) -0.0023(3)
Cl1 0.0497(6) 0.0157(4) 0.0995(10) 0.0039(5) 0.0418(6) 0.0043(4)
N1 0.0179(13) 0.0137(13) 0.0116(12) -0.0015(10) -0.0034(10) 0.0020(10)
N2 0.0192(13) 0.0170(13) 0.0149(13) -0.0003(11) 0.0002(10) 0.0032(11)
N3 0.0181(13) 0.0196(14) 0.0193(14) -0.0041(11) -0.0008(11) -0.0010(11)
O1 0.0168(12) 0.0436(15) 0.0190(12) -0.0044(11) 0.0009(10) 0.0049(11)
O2 0.0172(11) 0.0338(13) 0.0135(11) -0.0041(10) -0.0031(9) 0.0008(10)
O3 0.0192(12) 0.0364(14) 0.0300(13) 0.0137(11) -0.0035(10) 0.0015(11)
O4 0.0208(12) 0.0312(13) 0.0256(13) 0.0136(11) -0.0030(10) -0.0045(10)
C1 0.0182(16) 0.0145(15) 0.0126(15) 0.0020(12) -0.0004(12) 0.0024(12)
C2 0.0165(15) 0.0146(15) 0.0121(14) -0.0023(12) -0.0015(12) 0.0036(12)
C3 0.0174(15) 0.0174(15) 0.0122(15) -0.0035(12) 0.0011(12) 0.0032(12)
C4 0.0166(15) 0.0188(16) 0.0129(15) -0.0002(12) -0.0006(12) 0.0016(13)
C5 0.0206(16) 0.0137(15) 0.0108(14) 0.0015(12) -0.0016(12) -0.0024(12)
C6 0.0196(17) 0.0207(17) 0.0249(17) -0.0031(14) -0.0025(14) 0.0027(14)
C7 0.032(2) 0.0262(19) 0.034(2) -0.0139(16) -0.0064(16) 0.0075(16)
C8 0.036(2) 0.0232(18) 0.032(2) -0.0116(16) -0.0111(16) -0.0028(16)
C9 0.0224(17) 0.0267(18) 0.0224(17) 0.0016(14) -0.0069(14) -0.0057(15)
C10 0.0183(16) 0.0240(17) 0.0147(15) 0.0020(13) -0.0001(12) -0.0018(13)
C11 0.0133(15) 0.0164(15) 0.0159(15) 0.0023(13) 0.0003(12) 0.0016(12)
C12 0.0183(16) 0.0136(15) 0.0151(15) 0.0018(12) -0.0011(12) -0.0018(12)
C13 0.0164(16) 0.0198(16) 0.0213(16) -0.0006(13) 0.0002(13) -0.0005(13)
C14 0.0218(17) 0.0234(17) 0.0243(18) 0.0009(14) -0.0072(14) 0.0046(14)
C15 0.040(2) 0.0262(18) 0.0169(17) 0.0022(14) -0.0074(15) 0.0032(16)
C16 0.036(2) 0.0238(18) 0.0174(17) 0.0025(14) 0.0038(15) 0.0042(15)
C17 0.0211(17) 0.0188(16) 0.0188(16) 0.0006(13) 0.0010(13) 0.0042(13)
C18 0.0175(16) 0.0181(16) 0.0178(15) -0.0018(13) -0.0024(12) 0.0021(13)
C19 0.036(2) 0.0210(18) 0.035(2) 0.0013(15) 0.0166(17) -0.0003(15)
C20 0.036(2) 0.0212(19) 0.057(3) -0.0019(18) 0.028(2) 0.0028(16)
C21 0.028(2) 0.0172(17) 0.051(2) -0.0003(16) 0.0133(18) 0.0007(15)
C22 0.0234(18) 0.0203(17) 0.0285(18) 0.0009(14) 0.0061(15) -0.0011(14)
C23 0.0184(16) 0.0204(16) 0.0231(17) -0.0045(14) 0.0040(13) -0.0004(13)
C24 0.0127(15) 0.0147(15) 0.0193(16) -0.0015(12) -0.0006(12) 0.0028(12)
C25 0.0158(15) 0.0200(16) 0.0167(15) -0.0015(13) -0.0013(12) 0.0020(13)
C26 0.0194(16) 0.0277(18) 0.0219(17) 0.0029(14) 0.0043(13) 0.0028(14)
C27 0.0210(17) 0.0206(17) 0.0318(19) 0.0039(15) 0.0058(14) -0.0049(14)
C28 0.0228(17) 0.0190(17) 0.0280(18) -0.0068(14) 0.0007(14) -0.0029(14)
C29 0.0186(16) 0.0162(15) 0.0114(15) 0.0018(12) -0.0001(12) 0.0024(13)
C30 0.0219(18) 0.040(2) 0.0210(18) -0.0042(16) -0.0094(14) 0.0029(16)
C31 0.0199(17) 0.0220(17) 0.0132(15) 0.0005(13) -0.0012(13) -0.0002(14)
C32 0.0295(19) 0.034(2) 0.0264(19) 0.0162(16) -0.0010(15) -0.0055(16)
C33 0.053(3) 0.058(3) 0.041(3) -0.007(2) 0.001(2) 0.012(2)
Cl2 0.0718(9) 0.0933(11) 0.0679(9) 0.0145(8) 0.0265(7) 0.0100(8)
Cl3 0.0639(9) 0.1305(16) 0.1051(13) -0.0700(12) -0.0227(9) 0.0135(10)

loop_
_atom_type_symbol
_atom_type_description
_atom_type_scat_dispersion_real
_atom_type_scat_dispersion_imag
_atom_type_scat_source
C C 0.0033 0.0016 'International Tables Vol C Tables 4.2.6.8 and 6.1.1.4'
H H 0.0000 0.0000 'International Tables Vol C Tables 4.2.6.8 and 6.1.1.4'
N N 0.0061 0.0033 'International Tables Vol C Tables 4.2.6.8 and 6.1.1.4'
O O 0.0106 0.0060 'International Tables Vol C Tables 4.2.6.8 and 6.1.1.4'
S S 0.1246 0.1234 'International Tables Vol C Tables 4.2.6.8 and 6.1.1.4'
Cl Cl 0.1484 0.1585 'International Tables Vol C Tables 4.2.6.8 and 6.1.1.4'

loop_
_geom_angle_atom_site_label_1
_geom_angle_atom_site_label_2
_geom_angle_atom_site_label_3
_geom_angle
_geom_angle_site_symmetry_1
_geom_angle_site_symmetry_3
_geom_angle_publ_flag
C4 S1 C1 91.21(15) . . ?
C11 N1 C1 119.9(2) . . ?
C11 N1 C5 122.8(2) . . ?
C1 N1 C5 116.4(2) . . ?
C11 N2 C18 120.3(3) . . ?
C28 N3 C24 116.8(3) . . ?
C29 O2 C30 114.0(3) . . ?
C31 O4 C32 117.1(3) . . ?
C2 C1 N1 128.9(3) . . ?
C2 C1 S1 113.1(2) . . ?
N1 C1 S1 118.1(2) . . ?
C1 C2 C3 110.9(3) . . ?
C1 C2 C24 124.2(3) . . ?
C3 C2 C24 124.8(3) . . ?
C4 C3 C2 113.2(3) . . ?
C4 C3 C29 123.2(3) . . ?
C2 C3 C29 123.0(3) . . ?
C3 C4 C31 128.0(3) . . ?
C3 C4 S1 111.5(2) . . ?
C31 C4 S1 119.6(2) . . ?
C6 C5 C10 120.2(3) . . ?
C6 C5 N1 119.0(3) . . ?
C10 C5 N1 120.8(3) . . ?
C7 C6 C5 119.8(3) . . ?
C7 C6 H6 120.1 . . ?
C5 C6 H6 120.1 . . ?
C6 C7 C8 120.3(3) . . ?
C6 C7 H7 119.8 . . ?
C8 C7 H7 119.8 . . ?
C9 C8 C7 119.9(3) . . ?
C9 C8 H8 120.1 . . ?
C7 C8 H8 120.1 . . ?
C8 C9 C10 120.2(3) . . ?
C8 C9 H9 119.9 . . ?
C10 C9 H9 119.9 . . ?
C9 C10 C5 119.5(3) . . ?
C9 C10 H10 120.3 . . ?
C5 C10 H10 120.3 . . ?
N2 C11 N1 118.0(3) . . ?
N2 C11 C12 126.8(3) . . ?
N1 C11 C12 115.2(3) . . ?
C17 C12 C13 119.8(3) . . ?
C17 C12 C11 121.8(3) . . ?
C13 C12 C11 118.4(3) . . ?
C14 C13 C12 120.3(3) . . ?
C14 C13 H13 119.9 . . ?
C12 C13 H13 119.9 . . ?
C13 C14 C15 120.0(3) . . ?
C13 C14 H14 120.0 . . ?
C15 C14 H14 120.0 . . ?
C14 C15 C16 120.1(3) . . ?
C14 C15 H15 120.0 . . ?
C16 C15 H15 120.0 . . ?
C15 C16 C17 120.3(3) . . ?
C15 C16 H16 119.9 . . ?
C17 C16 H16 119.9 . . ?
C12 C17 C16 119.5(3) . . ?
C12 C17 H17 120.2 . . ?
C16 C17 H17 120.2 . . ?
C23 C18 C19 118.7(3) . . ?
C23 C18 N2 122.3(3) . . ?
C19 C18 N2 118.7(3) . . ?
C20 C19 C18 120.0(3) . . ?
C20 C19 H19 120.0 . . ?
C18 C19 H19 120.0 . . ?
C21 C20 C19 119.7(3) . . ?
C21 C20 H20 120.1 . . ?
C19 C20 H20 120.1 . . ?
C20 C21 C22 121.4(3) . . ?
C20 C21 Cl1 119.7(3) . . ?
C22 C21 Cl1 118.9(3) . . ?
C21 C22 C23 118.8(3) . . ?
C21 C22 H22 120.6 . . ?
C23 C22 H22 120.6 . . ?
C22 C23 C18 121.3(3) . . ?
C22 C23 H23 119.4 . . ?
C18 C23 H23 119.4 . . ?
N3 C24 C25 122.9(3) . . ?
N3 C24 C2 116.0(3) . . ?
C25 C24 C2 121.1(3) . . ?
C26 C25 C24 118.8(3) . . ?
C26 C25 H25 120.6 . . ?
C24 C25 H25 120.6 . . ?
C27 C26 C25 119.1(3) . . ?
C27 C26 H26 120.5 . . ?
C25 C26 H26 120.5 . . ?
C26 C27 C28 118.1(3) . . ?
C26 C27 H27 121.0 . . ?
C28 C27 H27 121.0 . . ?
N3 C28 C27 124.3(3) . . ?
N3 C28 H28 117.8 . . ?
C27 C28 H28 117.8 . . ?
O1 C29 O2 123.9(3) . . ?
O1 C29 C3 123.0(3) . . ?
O2 C29 C3 113.1(3) . . ?
O2 C30 H30A 109.5 . . ?
O2 C30 H30B 109.5 . . ?
H30A C30 H30B 109.5 . . ?
O2 C30 H30C 109.5 . . ?
H30A C30 H30C 109.5 . . ?
H30B C30 H30C 109.5 . . ?
O3 C31 O4 124.5(3) . . ?
O3 C31 C4 125.0(3) . . ?
O4 C31 C4 110.4(3) . . ?
O4 C32 H32A 109.5 . . ?
O4 C32 H32B 109.5 . . ?
H32A C32 H32B 109.5 . . ?
O4 C32 H32C 109.5 . . ?
H32A C32 H32C 109.5 . . ?
H32B C32 H32C 109.5 . . ?
Cl3 C33 Cl2 111.5(3) . . ?
Cl3 C33 H33A 109.3 . . ?
Cl2 C33 H33A 109.3 . . ?
Cl3 C33 H33B 109.3 . . ?
Cl2 C33 H33B 109.3 . . ?
H33A C33 H33B 108.0 . . ?

loop_
_geom_bond_atom_site_label_1
_geom_bond_atom_site_label_2
_geom_bond_distance
_geom_bond_site_symmetry_2
_geom_bond_publ_flag
S1 C4 1.722(3) . ?
S1 C1 1.724(3) . ?
Cl1 C21 1.747(4) . ?
N1 C11 1.401(4) . ?
N1 C1 1.413(4) . ?
N1 C5 1.443(4) . ?
N2 C11 1.275(4) . ?
N2 C18 1.415(4) . ?
N3 C28 1.339(4) . ?
N3 C24 1.344(4) . ?
O1 C29 1.203(4) . ?
O2 C29 1.333(4) . ?
O2 C30 1.454(4) . ?
O3 C31 1.203(4) . ?
O4 C31 1.344(4) . ?
O4 C32 1.449(4) . ?
C1 C2 1.372(4) . ?
C2 C3 1.428(4) . ?
C2 C24 1.484(4) . ?
C3 C4 1.379(4) . ?
C3 C29 1.494(4) . ?
C4 C31 1.469(4) . ?
C5 C6 1.382(5) . ?
C5 C10 1.391(4) . ?
C6 C7 1.380(5) . ?
C6 H6 0.9500 . ?
C7 C8 1.385(5) . ?
C7 H7 0.9500 . ?
C8 C9 1.381(5) . ?
C8 H8 0.9500 . ?
C9 C10 1.388(5) . ?
C9 H9 0.9500 . ?
C10 H10 0.9500 . ?
C11 C12 1.494(4) . ?
C12 C17 1.389(4) . ?
C12 C13 1.394(4) . ?
C13 C14 1.381(5) . ?
C13 H13 0.9500 . ?
C14 C15 1.383(5) . ?
C14 H14 0.9500 . ?
C15 C16 1.385(5) . ?
C15 H15 0.9500 . ?
C16 C17 1.393(5) . ?
C16 H16 0.9500 . ?
C17 H17 0.9500 . ?
C18 C23 1.388(5) . ?
C18 C19 1.400(5) . ?
C19 C20 1.389(5) . ?
C19 H19 0.9500 . ?
C20 C21 1.373(5) . ?
C20 H20 0.9500 . ?
C21 C22 1.380(5) . ?
C22 C23 1.385(5) . ?
C22 H22 0.9500 . ?
C23 H23 0.9500 . ?
C24 C25 1.396(4) . ?
C25 C26 1.385(5) . ?
C25 H25 0.9500 . ?
C26 C27 1.380(5) . ?
C26 H26 0.9500 . ?
C27 C28 1.389(5) . ?
C27 H27 0.9500 . ?
C28 H28 0.9500 . ?
C30 H30A 0.9800 . ?
C30 H30B 0.9800 . ?
C30 H30C 0.9800 . ?
C32 H32A 0.9800 . ?
C32 H32B 0.9800 . ?
C32 H32C 0.9800 . ?
C33 Cl3 1.741(5) . ?
C33 Cl2 1.744(5) . ?
C33 H33A 0.9900 . ?
C33 H33B 0.9900 . ?

loop_
_geom_torsion_atom_site_label_1
_geom_torsion_atom_site_label_2
_geom_torsion_atom_site_label_3
_geom_torsion_atom_site_label_4
_geom_torsion
_geom_torsion_site_symmetry_1
_geom_torsion_site_symmetry_2
_geom_torsion_site_symmetry_3
_geom_torsion_site_symmetry_4
_geom_torsion_publ_flag
C11 N1 C1 C2 -60.8(4) . . . . ?
C5 N1 C1 C2 129.8(3) . . . . ?
C11 N1 C1 S1 119.4(3) . . . . ?
C5 N1 C1 S1 -50.0(3) . . . . ?
C4 S1 C1 C2 -2.0(3) . . . . ?
C4 S1 C1 N1 177.9(2) . . . . ?
N1 C1 C2 C3 -178.5(3) . . . . ?
S1 C1 C2 C3 1.4(3) . . . . ?
N1 C1 C2 C24 4.1(5) . . . . ?
S1 C1 C2 C24 -176.1(2) . . . . ?
C1 C2 C3 C4 0.2(4) . . . . ?
C24 C2 C3 C4 177.7(3) . . . . ?
C1 C2 C3 C29 171.7(3) . . . . ?
C24 C2 C3 C29 -10.9(5) . . . . ?
C2 C3 C4 C31 167.6(3) . . . . ?
C29 C3 C4 C31 -3.9(5) . . . . ?
C2 C3 C4 S1 -1.7(3) . . . . ?
C29 C3 C4 S1 -173.2(2) . . . . ?
C1 S1 C4 C3 2.1(2) . . . . ?
C1 S1 C4 C31 -168.2(3) . . . . ?
C11 N1 C5 C6 131.2(3) . . . . ?
C1 N1 C5 C6 -59.8(4) . . . . ?
C11 N1 C5 C10 -49.0(4) . . . . ?
C1 N1 C5 C10 120.0(3) . . . . ?
C10 C5 C6 C7 0.1(5) . . . . ?
N1 C5 C6 C7 179.9(3) . . . . ?
C5 C6 C7 C8 0.1(6) . . . . ?
C6 C7 C8 C9 -0.6(6) . . . . ?
C7 C8 C9 C10 0.9(6) . . . . ?
C8 C9 C10 C5 -0.6(5) . . . . ?
C6 C5 C10 C9 0.2(5) . . . . ?
N1 C5 C10 C9 -179.7(3) . . . . ?
C18 N2 C11 N1 166.7(3) . . . . ?
C18 N2 C11 C12 -14.7(5) . . . . ?
C1 N1 C11 N2 -10.4(4) . . . . ?
C5 N1 C11 N2 158.3(3) . . . . ?
C1 N1 C11 C12 170.7(3) . . . . ?
C5 N1 C11 C12 -20.6(4) . . . . ?
N2 C11 C12 C17 129.5(4) . . . . ?
N1 C11 C12 C17 -51.8(4) . . . . ?
N2 C11 C12 C13 -51.4(5) . . . . ?
N1 C11 C12 C13 127.3(3) . . . . ?
C17 C12 C13 C14 0.9(5) . . . . ?
C11 C12 C13 C14 -178.2(3) . . . . ?
C12 C13 C14 C15 -1.2(5) . . . . ?
C13 C14 C15 C16 0.7(5) . . . . ?
C14 C15 C16 C17 0.1(5) . . . . ?
C13 C12 C17 C16 -0.1(5) . . . . ?
C11 C12 C17 C16 179.0(3) . . . . ?
C15 C16 C17 C12 -0.4(5) . . . . ?
C11 N2 C18 C23 -53.5(4) . . . . ?
C11 N2 C18 C19 133.2(3) . . . . ?
C23 C18 C19 C20 1.8(5) . . . . ?
N2 C18 C19 C20 175.4(3) . . . . ?
C18 C19 C20 C21 -1.2(6) . . . . ?
C19 C20 C21 C22 0.6(7) . . . . ?
C19 C20 C21 Cl1 -177.5(3) . . . . ?
C20 C21 C22 C23 -0.6(6) . . . . ?
Cl1 C21 C22 C23 177.5(3) . . . . ?
C21 C22 C23 C18 1.2(5) . . . . ?
C19 C18 C23 C22 -1.9(5) . . . . ?
N2 C18 C23 C22 -175.2(3) . . . . ?
C28 N3 C24 C25 2.6(4) . . . . ?
C28 N3 C24 C2 -176.2(3) . . . . ?
C1 C2 C24 N3 131.8(3) . . . . ?
C3 C2 C24 N3 -45.3(4) . . . . ?
C1 C2 C24 C25 -47.0(4) . . . . ?
C3 C2 C24 C25 135.9(3) . . . . ?
N3 C24 C25 C26 -2.1(5) . . . . ?
C2 C24 C25 C26 176.6(3) . . . . ?
C24 C25 C26 C27 -0.1(5) . . . . ?
C25 C26 C27 C28 1.5(5) . . . . ?
C24 N3 C28 C27 -1.0(5) . . . . ?
C26 C27 C28 N3 -1.0(5) . . . . ?
C30 O2 C29 O1 -6.4(4) . . . . ?
C30 O2 C29 C3 172.7(3) . . . . ?
C4 C3 C29 O1 118.2(4) . . . . ?
C2 C3 C29 O1 -52.5(5) . . . . ?
C4 C3 C29 O2 -61.0(4) . . . . ?
C2 C3 C29 O2 128.4(3) . . . . ?
C32 O4 C31 O3 -2.1(5) . . . . ?
C32 O4 C31 C4 175.8(3) . . . . ?
C3 C4 C31 O3 -13.9(5) . . . . ?
S1 C4 C31 O3 154.7(3) . . . . ?
C3 C4 C31 O4 168.2(3) . . . . ?
S1 C4 C31 O4 -23.3(4) . . . . ?

loop_
_cod_related_entry_id
_cod_related_entry_database
_cod_related_entry_code
1 ChemSpider 30659172
